data_4501667
loop_
_publ_author_name
'Vogt, Frederick G.'
'Copley, Royston C. B.'
'Mueller, Ronald L.'
'Spoors, Grant P.'
'Cacchio, Thomas N.'
'Carlton, Robert A.'
'Katrincic, Lee M.'
'Kennady, James M.'
'Parsons, Simon'
'Chetina, Olga V.'

_publ_section_title
;
 Isomorphism, Disorder, and Hydration in the Crystal Structures of Racemic
 and Single-Enantiomer Carvedilol Phosphate
;
_journal_issue 6
_journal_name_full 'Crystal Growth &amp; Design'
_journal_page_first 2713
_journal_paper_doi 10.1021/cg100209v
_journal_volume 10
_journal_year 2010
_chemical_formula_moiety 'C24 H27 N2 O4 +, H2 O4 P -, 0.5 H2 O'
_chemical_formula_sum 'C24 H30 N2 O8.5 P'
_chemical_formula_weight 513.47
_chemical_name_systematic
;
 1-(9H-Carbazol-4-yloxy)-3-[(2-{[2-(methyloxy)phenyl]oxy}ethyl)amino]-
 2-propanol, phosphoric acid salt, hemihydrate [ratio 1:1:0.5(H2O)]
;
_space_group_IT_number 15
_symmetry_cell_setting monoclinic
_symmetry_space_group_name_Hall '-C 2yc'
_symmetry_space_group_name_H-M 'C 1 2/c 1'
_atom_sites_solution_primary direct
_audit_creation_method SHELXL-97
_cell_angle_alpha 90.00
_cell_angle_beta 107.6220(15)
_cell_angle_gamma 90.00
_cell_formula_units_Z 8
_cell_length_a 26.6624(7)
_cell_length_b 12.2211(3)
_cell_length_c 16.3184(4)
_cell_measurement_temperature 90(2)
_cell_volume 5067.7(2)
_computing_cell_refinement 'SMART V5.604 [NT] (Bruker, 2000)'
_computing_data_collection 'SMART V5.604 [NT] (Bruker, 2000)'
_computing_data_reduction 'SAINT+ V6.45A [NT] (Bruker, 2003)'
_computing_molecular_graphics 'SHELXTL V6.10 UNIX (Bruker, 2001)'
_computing_publication_material 'SHELXTL V6.10 UNIX (Bruker, 2001)'
_computing_structure_refinement 'SHELXTL V6.10 UNIX (Bruker, 2001)'
_computing_structure_solution 'SHELXTL V6.10 UNIX (Bruker, 2001)'
_diffrn_ambient_temperature 90(2)
_diffrn_measured_fraction_theta_full 0.964
_diffrn_measured_fraction_theta_max 0.964
_diffrn_measurement_device_type 'Bruker AXS SMART 6000'
_diffrn_measurement_method \w
_diffrn_radiation_collimation '0.8 mm double-pinhole'
_diffrn_radiation_monochromator 'graphite - parallel geometry'
_diffrn_radiation_source 'normal focus sealed tube'
_diffrn_radiation_type CuK\a
_diffrn_radiation_wavelength 1.54178
_diffrn_reflns_av_R_equivalents 0.0000
_diffrn_reflns_av_sigmaI/netI 0.0185
_diffrn_reflns_limit_h_max 31
_diffrn_reflns_limit_h_min -32
_diffrn_reflns_limit_k_max 15
_diffrn_reflns_limit_k_min 0
_diffrn_reflns_limit_l_max 19
_diffrn_reflns_limit_l_min 0
_diffrn_reflns_number 5075
_diffrn_reflns_theta_full 73.14
_diffrn_reflns_theta_max 73.14
_diffrn_reflns_theta_min 3.48
_exptl_absorpt_coefficient_mu 1.419
_exptl_absorpt_correction_T_max 0.9454
_exptl_absorpt_correction_T_min 0.6291
_exptl_absorpt_correction_type multi-scan
_exptl_crystal_colour colourless
_exptl_crystal_density_diffrn 1.346
_exptl_crystal_density_method 'not measured'
_exptl_crystal_description plate
_exptl_crystal_F_000 2168
_exptl_crystal_size_max 0.36
_exptl_crystal_size_mid 0.32
_exptl_crystal_size_min 0.04
_refine_diff_density_max 1.080
_refine_diff_density_min -0.416
_refine_diff_density_rms 0.127
_refine_ls_extinction_method none
_refine_ls_goodness_of_fit_ref 1.441
_refine_ls_hydrogen_treatment mixed
_refine_ls_matrix_type full
_refine_ls_number_parameters 348
_refine_ls_number_reflns 5075
_refine_ls_number_restraints 188
_refine_ls_restrained_S_all 1.447
_refine_ls_R_factor_all 0.1128
_refine_ls_R_factor_gt 0.1039
_refine_ls_shift/su_max 0.001
_refine_ls_shift/su_mean 0.000
_refine_ls_structure_factor_coef Fsqd
_refine_ls_weighting_details 'calc w=1/[\s^2^(Fo^2^)+(0.2000P)^2^+0.0000P] where P=(Fo^2^+2Fc^2^)/3'
_refine_ls_weighting_scheme calc
_refine_ls_wR_factor_gt 0.3203
_refine_ls_wR_factor_ref 0.3295
_reflns_number_gt 4204
_reflns_number_total 5075
_reflns_threshold_expression >2sigma(I)
_cod_data_source_file cg100209v_si_001.cif
_cod_data_source_block I
_cod_original_sg_symbol_H-M 'C 2/c'
_cod_original_formula_sum 'C24 H30 N2 O8.50 P'
_cod_database_code 4501667

loop_
_symmetry_equiv_pos_as_xyz
'x, y, z'
'-x, y, -z+1/2'
'x+1/2, y+1/2, z'
'-x+1/2, y+1/2, -z+1/2'
'-x, -y, -z'
'x, -y, z-1/2'
'-x+1/2, -y+1/2, -z'
'x+1/2, -y+1/2, z-1/2'

loop_
_atom_site_label
_atom_site_type_symbol
_atom_site_fract_x
_atom_site_fract_y
_atom_site_fract_z
_atom_site_U_iso_or_equiv
_atom_site_adp_type
_atom_site_occupancy
_atom_site_symmetry_multiplicity
_atom_site_calc_flag
_atom_site_refinement_flags
_atom_site_disorder_assembly
_atom_site_disorder_group
C1 C 0.1928(4) 0.2028(10) 0.3301(7) 0.0505(15) Uiso 0.368(3) 1 d PD A 1
H1A H 0.1665 0.1868 0.3569 0.061 Uiso 0.368(3) 1 calc PR A 1
C2 C 0.2346(4) 0.2679(10) 0.3701(7) 0.0545(17) Uiso 0.368(3) 1 d PD A 1
H2A H 0.2378 0.2968 0.4255 0.065 Uiso 0.368(3) 1 calc PR A 1
C3 C 0.2723(4) 0.2920(9) 0.3305(6) 0.0543(18) Uiso 0.368(3) 1 d PD A 1
H3A H 0.3008 0.3380 0.3599 0.065 Uiso 0.368(3) 1 calc PR A 1
C4 C 0.2706(3) 0.2528(9) 0.2502(6) 0.0457(17) Uiso 0.368(3) 1 d PD A 1
C5 C 0.2353(4) 0.1248(9) 0.0569(7) 0.0479(18) Uiso 0.368(3) 1 d PD A 1
H5A H 0.2673 0.1607 0.0591 0.057 Uiso 0.368(3) 1 calc PR A 1
C6 C 0.2086(4) 0.0658(9) -0.0124(7) 0.0451(18) Uiso 0.368(3) 1 d PD A 1
H6A H 0.2219 0.0621 -0.0601 0.054 Uiso 0.368(3) 1 calc PR A 1
C7 C 0.1606(4) 0.0080(9) -0.0171(8) 0.049(2) Uiso 0.368(3) 1 d PD A 1
H7A H 0.1440 -0.0358 -0.0658 0.059 Uiso 0.368(3) 1 calc PR A 1
C8 C 0.1390(4) 0.0165(10) 0.0494(8) 0.058(2) Uiso 0.368(3) 1 d PD A 1
H8A H 0.1068 -0.0187 0.0469 0.069 Uiso 0.368(3) 1 calc PR A 1
N9 N 0.1528(4) 0.0971(10) 0.1941(7) 0.0456(12) Uiso 0.368(3) 1 d PD A 1
H9A H 0.1244 0.0714 0.2039 0.055 Uiso 0.368(3) 1 calc PR A 1
C10 C 0.1892(4) 0.1603(10) 0.2496(7) 0.0455(14) Uiso 0.368(3) 1 d PD A 1
C11 C 0.2279(3) 0.1862(9) 0.2073(6) 0.0480(16) Uiso 0.368(3) 1 d PD A 1
C12 C 0.2138(3) 0.1313(9) 0.1264(6) 0.0466(17) Uiso 0.368(3) 1 d PD A 1
C13 C 0.1661(4) 0.0784(9) 0.1203(7) 0.0477(16) Uiso 0.368(3) 1 d PD A 1
O14 O 0.3066(3) 0.2721(8) 0.2069(5) 0.0474(13) Uiso 0.368(3) 1 d PD A 1
C15 C 0.3578(4) 0.2986(12) 0.2612(7) 0.0488(18) Uiso 0.368(3) 1 d PD A 1
H15A H 0.3612 0.2741 0.3205 0.059 Uiso 0.368(3) 1 calc PR A 1
H15B H 0.3623 0.3791 0.2624 0.059 Uiso 0.368(3) 1 calc PR A 1
C16 C 0.4013(3) 0.2451(8) 0.2310(6) 0.0428(16) Uiso 0.368(3) 1 d PD A 1
H16A H 0.4020 0.1655 0.2455 0.051 Uiso 0.368(3) 1 calc PR A 1
O17 O 0.4501(3) 0.2921(9) 0.2829(5) 0.0396(14) Uiso 0.368(3) 1 d PD A 1
C18 C 0.3949(3) 0.2536(16) 0.1381(6) 0.0413(15) Uiso 0.368(3) 1 d PD A 1
H18A H 0.3806 0.3266 0.1172 0.050 Uiso 0.368(3) 1 calc PR A 1
H18B H 0.3692 0.1979 0.1067 0.050 Uiso 0.368(3) 1 calc PR A 1
C1' C 0.1985(5) 0.2134(11) 0.3369(8) 0.0505(15) Uiso 0.319(7) 1 d PD A 2
H1C H 0.1713 0.2081 0.3631 0.061 Uiso 0.319(7) 1 calc PR A 2
C2' C 0.2424(5) 0.2743(11) 0.3744(8) 0.0545(17) Uiso 0.319(7) 1 d PD A 2
H2C H 0.2458 0.3114 0.4269 0.065 Uiso 0.319(7) 1 calc PR A 2
C3' C 0.2817(5) 0.2819(10) 0.3357(7) 0.0543(18) Uiso 0.319(7) 1 d PD A 2
H3C H 0.3118 0.3251 0.3628 0.065 Uiso 0.319(7) 1 calc PR A 2
C4' C 0.2794(4) 0.2295(9) 0.2594(7) 0.0457(17) Uiso 0.319(7) 1 d PD A 2
C5' C 0.2405(4) 0.0775(10) 0.0751(8) 0.0479(18) Uiso 0.319(7) 1 d PD A 2
H5C H 0.2738 0.1054 0.0759 0.057 Uiso 0.319(7) 1 calc PR A 2
C6' C 0.2128(5) 0.0125(10) 0.0104(8) 0.0451(18) Uiso 0.319(7) 1 d PD A 2
H6C H 0.2274 -0.0056 -0.0343 0.054 Uiso 0.319(7) 1 calc PR A 2
C7' C 0.1616(5) -0.0306(11) 0.0066(9) 0.049(2) Uiso 0.319(7) 1 d PD A 2
H7C H 0.1427 -0.0753 -0.0402 0.059 Uiso 0.319(7) 1 calc PR A 2
C8' C 0.1406(5) -0.0062(10) 0.0718(10) 0.058(2) Uiso 0.319(7) 1 d PD A 2
H8C H 0.1073 -0.0345 0.0714 0.069 Uiso 0.319(7) 1 calc PR A 2
N9' N 0.1565(4) 0.0935(10) 0.2098(8) 0.0456(12) Uiso 0.319(7) 1 d PD A 2
H9C H 0.1276 0.0741 0.2215 0.055 Uiso 0.319(7) 1 calc PR A 2
C10' C 0.1940(4) 0.1593(10) 0.2602(8) 0.0455(14) Uiso 0.319(7) 1 d PD A 2
C11' C 0.2344(4) 0.1679(9) 0.2184(7) 0.0480(16) Uiso 0.319(7) 1 d PD A 2
C12' C 0.2188(4) 0.1034(9) 0.1420(7) 0.0466(17) Uiso 0.319(7) 1 d PD A 2
C13' C 0.1692(4) 0.0607(9) 0.1382(8) 0.0477(16) Uiso 0.319(7) 1 d PD A 2
O14' O 0.3174(4) 0.2326(9) 0.2185(8) 0.0474(13) Uiso 0.319(7) 1 d PD A 2
C15' C 0.3397(4) 0.3385(9) 0.2173(9) 0.0488(18) Uiso 0.319(7) 1 d PD A 2
H15C H 0.3452 0.3743 0.2737 0.059 Uiso 0.319(7) 1 calc PR A 2
H15D H 0.3150 0.3841 0.1729 0.059 Uiso 0.319(7) 1 calc PR A 2
C16' C 0.3926(4) 0.3304(8) 0.1979(6) 0.0428(16) Uiso 0.319(7) 1 d PD A 2
H16C H 0.4029 0.4054 0.1844 0.051 Uiso 0.319(7) 1 calc PR A 2
O17' O 0.4315(5) 0.2924(9) 0.2747(6) 0.0396(14) Uiso 0.319(7) 1 d PD A 2
C18' C 0.3912(3) 0.2579(18) 0.1247(8) 0.0413(15) Uiso 0.319(7) 1 d PD A 2
H18C H 0.3696 0.2921 0.0706 0.050 Uiso 0.319(7) 1 calc PR A 2
H18D H 0.3746 0.1874 0.1316 0.050 Uiso 0.319(7) 1 calc PR A 2
C1" C 0.1853(5) 0.1852(10) 0.3175(8) 0.0505(15) Uiso 0.313(8) 1 d PD A 3
H1E H 0.1570 0.1752 0.3407 0.061 Uiso 0.313(8) 1 calc PR A 3
C2" C 0.2285(5) 0.2447(10) 0.3603(7) 0.0545(17) Uiso 0.313(8) 1 d PD A 3
H2E H 0.2307 0.2761 0.4145 0.065 Uiso 0.313(8) 1 calc PR A 3
C3" C 0.2692(5) 0.2596(10) 0.3254(7) 0.0543(18) Uiso 0.313(8) 1 d PD A 3
H3E H 0.2986 0.3018 0.3570 0.065 Uiso 0.313(8) 1 calc PR A 3
C4" C 0.2696(4) 0.2166(11) 0.2470(7) 0.0457(17) Uiso 0.313(8) 1 d PD A 3
C5" C 0.2353(4) 0.0816(11) 0.0553(8) 0.0479(18) Uiso 0.313(8) 1 d PD A 3
H5E H 0.2693 0.1099 0.0604 0.057 Uiso 0.313(8) 1 calc PR A 3
C6" C 0.2085(5) 0.0231(11) -0.0143(8) 0.0451(18) Uiso 0.313(8) 1 d PD A 3
H6E H 0.2236 0.0130 -0.0595 0.054 Uiso 0.313(8) 1 calc PR A 3
C7" C 0.1577(5) -0.0247(11) -0.0226(9) 0.049(2) Uiso 0.313(8) 1 d PD A 3
H7E H 0.1407 -0.0682 -0.0713 0.059 Uiso 0.313(8) 1 calc PR A 3
C8" C 0.1339(5) -0.0071(11) 0.0403(9) 0.058(2) Uiso 0.313(8) 1 d PD A 3
H8E H 0.1000 -0.0357 0.0353 0.069 Uiso 0.313(8) 1 calc PR A 3
N9" N 0.1466(4) 0.0792(10) 0.1824(8) 0.0456(12) Uiso 0.313(8) 1 d PD A 3
H9E H 0.1168 0.0586 0.1903 0.055 Uiso 0.313(8) 1 calc PR A 3
C10" C 0.1838(4) 0.1397(10) 0.2388(7) 0.0455(14) Uiso 0.313(8) 1 d PD A 3
C11" C 0.2253(4) 0.1564(10) 0.2004(7) 0.0480(16) Uiso 0.313(8) 1 d PD A 3
C12" C 0.2112(4) 0.0995(9) 0.1204(7) 0.0466(17) Uiso 0.313(8) 1 d PD A 3
C13" C 0.1614(4) 0.0540(10) 0.1112(8) 0.0477(16) Uiso 0.313(8) 1 d PD A 3
O14" O 0.3089(4) 0.2278(10) 0.2093(7) 0.0474(13) Uiso 0.313(8) 1 d PD A 3
C15" C 0.3563(4) 0.2756(15) 0.2623(7) 0.0488(18) Uiso 0.313(8) 1 d PD A 3
H15E H 0.3738 0.2239 0.3090 0.059 Uiso 0.313(8) 1 calc PR A 3
H15F H 0.3478 0.3429 0.2891 0.059 Uiso 0.313(8) 1 calc PR A 3
C16" C 0.3943(4) 0.3040(9) 0.2108(7) 0.0428(16) Uiso 0.313(8) 1 d PD A 3
H16E H 0.3831 0.3759 0.1818 0.051 Uiso 0.313(8) 1 calc PR A 3
O17" O 0.4458(3) 0.3183(10) 0.2714(6) 0.0396(14) Uiso 0.313(8) 1 d PD A 3
C18" C 0.3962(4) 0.2237(14) 0.1439(8) 0.0413(15) Uiso 0.313(8) 1 d PD A 3
H18E H 0.3653 0.2342 0.0926 0.050 Uiso 0.313(8) 1 calc PR A 3
H18F H 0.3947 0.1487 0.1659 0.050 Uiso 0.313(8) 1 calc PR A 3
N19 N 0.44570(15) 0.2371(3) 0.1194(3) 0.0416(8) Uani 1 1 d D . .
H19A H 0.4618 0.3042 0.1222 0.050 Uiso 0.368(3) 1 calc PR A 1
H19B H 0.4670 0.1945 0.1625 0.050 Uiso 0.368(3) 1 calc PR A 1
H19C H 0.4638 0.3022 0.1254 0.050 Uiso 0.319(7) 1 calc PR A 2
H19D H 0.4635 0.1916 0.1635 0.050 Uiso 0.319(7) 1 calc PR A 2
H19E H 0.4526 0.3106 0.1168 0.050 Uiso 0.313(8) 1 calc PR A 3
H19F H 0.4732 0.2068 0.1617 0.050 Uiso 0.313(8) 1 calc PR A 3
C20 C 0.44353(19) 0.1862(4) 0.0360(3) 0.0423(10) Uani 1 1 d D A .
H20A H 0.4233 0.2343 -0.0113 0.051 Uiso 1 1 calc R . .
H20B H 0.4248 0.1154 0.0305 0.051 Uiso 1 1 calc R . .
C21 C 0.49724(18) 0.1672(3) 0.0271(3) 0.0392(9) Uani 1 1 d . . .
H21A H 0.4945 0.1482 -0.0331 0.047 Uiso 1 1 calc R A .
H21B H 0.5189 0.2342 0.0431 0.047 Uiso 1 1 calc R . .
O22 O 0.52059(13) 0.0799(2) 0.0828(2) 0.0421(7) Uani 1 1 d . A .
C23 C 0.57094(19) 0.0514(4) 0.0891(3) 0.0429(10) Uani 1 1 d . . .
C24 C 0.5928(2) -0.0299(4) 0.1504(4) 0.0476(11) Uani 1 1 d . A .
C25 C 0.6439(2) -0.0670(5) 0.1602(5) 0.0606(14) Uani 1 1 d . . .
H25A H 0.6585 -0.1230 0.2007 0.073 Uiso 1 1 calc R A .
C26 C 0.6727(3) -0.0245(7) 0.1131(6) 0.076(2) Uani 1 1 d . A .
H26A H 0.7077 -0.0494 0.1216 0.091 Uiso 1 1 calc R . .
C27 C 0.6513(3) 0.0567(6) 0.0513(6) 0.077(2) Uani 1 1 d . . .
H27A H 0.6714 0.0849 0.0171 0.092 Uiso 1 1 calc R A .
C28 C 0.6009(2) 0.0957(4) 0.0403(4) 0.0557(13) Uani 1 1 d . A .
H28A H 0.5869 0.1521 -0.0002 0.067 Uiso 1 1 calc R . .
O29 O 0.56012(15) -0.0681(3) 0.1935(3) 0.0522(9) Uani 1 1 d . . .
C30 C 0.5789(3) -0.1536(6) 0.2554(5) 0.0727(18) Uani 1 1 d . A .
H30A H 0.5894 -0.2168 0.2274 0.109 Uiso 1 1 calc R . .
H30B H 0.5509 -0.1753 0.2795 0.109 Uiso 1 1 calc R . .
H30C H 0.6093 -0.1271 0.3017 0.109 Uiso 1 1 calc R . .
P31 P 0.50514(5) 0.54556(9) 0.12905(8) 0.0444(4) Uani 1 1 d . . .
O32 O 0.4845(2) 0.4379(3) 0.0843(3) 0.0683(13) Uani 1 1 d . . .
O33 O 0.55031(13) 0.5337(4) 0.2093(3) 0.0549(10) Uani 1 1 d . . .
O34 O 0.5216(2) 0.6218(3) 0.0653(3) 0.0678(12) Uani 1 1 d . . .
H34A H 0.5273 0.5841 0.0261 0.102 Uiso 1 1 calc R . .
O35 O 0.46006(16) 0.6095(4) 0.1502(2) 0.0596(10) Uani 1 1 d . . .
H35A H 0.4567 0.5867 0.1968 0.089 Uiso 1 1 calc R . .
O36 O 0.5000 0.0863(3) 0.2500 0.0454(11) Uani 1 2 d SD . .
H36A H 0.508(3) 0.048(5) 0.213(4) 0.068 Uiso 1 1 d D . .

loop_
_atom_site_aniso_label
_atom_site_aniso_U_11
_atom_site_aniso_U_22
_atom_site_aniso_U_33
_atom_site_aniso_U_23
_atom_site_aniso_U_13
_atom_site_aniso_U_12
N19 0.0426(18) 0.0400(18) 0.044(2) -0.0046(15) 0.0167(16) -0.0099(14)
C20 0.055(3) 0.036(2) 0.037(2) -0.0022(17) 0.016(2) -0.0061(18)
C21 0.057(2) 0.0328(18) 0.035(2) -0.0034(15) 0.0243(19) -0.0042(17)
O22 0.0511(17) 0.0410(15) 0.0432(18) -0.0024(13) 0.0279(15) -0.0022(13)
C23 0.045(2) 0.044(2) 0.045(3) -0.0150(19) 0.021(2) -0.0099(18)
C24 0.049(2) 0.045(2) 0.051(3) -0.013(2) 0.017(2) -0.0032(19)
C25 0.050(3) 0.068(3) 0.062(4) -0.010(3) 0.015(3) 0.004(2)
C26 0.051(3) 0.088(4) 0.097(6) -0.007(4) 0.033(4) 0.009(3)
C27 0.069(4) 0.079(4) 0.102(6) -0.018(4) 0.056(4) -0.027(3)
C28 0.061(3) 0.051(3) 0.068(4) -0.012(2) 0.040(3) -0.016(2)
O29 0.063(2) 0.0501(17) 0.051(2) 0.0024(15) 0.0288(18) 0.0117(15)
C30 0.085(4) 0.069(4) 0.072(4) 0.022(3) 0.035(4) 0.025(3)
P31 0.0699(8) 0.0356(6) 0.0366(7) 0.0006(4) 0.0294(6) -0.0043(5)
O32 0.134(4) 0.0435(18) 0.047(2) -0.0114(15) 0.057(3) -0.026(2)
O33 0.0397(17) 0.081(2) 0.054(2) 0.0127(19) 0.0301(17) 0.0010(16)
O34 0.130(4) 0.0395(17) 0.041(2) -0.0016(14) 0.038(2) -0.021(2)
O35 0.068(2) 0.073(2) 0.0349(18) 0.0002(17) 0.0101(17) 0.0249(19)
O36 0.072(3) 0.034(2) 0.045(3) 0.000 0.039(2) 0.000

loop_
_atom_type_symbol
_atom_type_description
_atom_type_scat_dispersion_real
_atom_type_scat_dispersion_imag
_atom_type_scat_source
C C 0.0181 0.0091 'International Tables Vol C Tables 4.2.6.8 and 6.1.1.4'
H H 0.0000 0.0000 'International Tables Vol C Tables 4.2.6.8 and 6.1.1.4'
N N 0.0311 0.0180 'International Tables Vol C Tables 4.2.6.8 and 6.1.1.4'
O O 0.0492 0.0322 'International Tables Vol C Tables 4.2.6.8 and 6.1.1.4'
P P 0.2955 0.4335 'International Tables Vol C Tables 4.2.6.8 and 6.1.1.4'

loop_
_exptl_crystal_face_index_h
_exptl_crystal_face_index_k
_exptl_crystal_face_index_l
_exptl_crystal_face_perp_dist
1.00 0.00 0.00 0.0200
-1.00 0.00 0.00 0.0200
0.00 1.00 0.00 0.1600
0.00 -1.00 0.00 0.1600
0.00 0.00 1.00 0.1800
0.00 0.00 -1.00 0.1800

loop_
_geom_angle_atom_site_label_1
_geom_angle_atom_site_label_2
_geom_angle_atom_site_label_3
_geom_angle
_geom_angle_publ_flag
C2 C1 C10 118.8(7) yes
C2 C1 H1A 120.6 ?
C10 C1 H1A 120.6 ?
C1 C2 C3 120.4(8) yes
C1 C2 H2A 119.8 ?
C3 C2 H2A 119.8 ?
C2 C3 C4 123.4(8) yes
C2 C3 H3A 118.3 ?
C4 C3 H3A 118.3 ?
O14 C4 C3 127.0(7) yes
O14 C4 C11 115.5(6) yes
C3 C4 C11 117.6(6) yes
C6 C5 C12 117.5(7) yes
C6 C5 H5A 121.2 ?
C12 C5 H5A 121.2 ?
C5 C6 C7 122.7(8) yes
C5 C6 H6A 118.6 ?
C7 C6 H6A 118.6 ?
C8 C7 C6 119.8(8) yes
C8 C7 H7A 120.1 ?
C6 C7 H7A 120.1 ?
C7 C8 C13 117.5(8) yes
C7 C8 H8A 121.3 ?
C13 C8 H8A 121.3 ?
C10 N9 C13 111.1(6) yes
C10 N9 H9A 124.4 ?
C13 N9 H9A 124.4 ?
N9 C10 C1 132.6(6) yes
N9 C10 C11 106.0(6) yes
C1 C10 C11 121.2(6) yes
C4 C11 C12 133.0(6) yes
C4 C11 C10 118.6(6) yes
C12 C11 C10 108.4(6) yes
C13 C12 C5 119.6(7) yes
C13 C12 C11 105.2(6) yes
C5 C12 C11 135.2(7) yes
N9 C13 C8 128.0(7) yes
N9 C13 C12 109.2(7) yes
C8 C13 C12 122.8(7) yes
C4 O14 C15 113.9(7) yes
O14 C15 C16 112.3(7) yes
O14 C15 H15A 109.2 ?
C16 C15 H15A 109.2 ?
O14 C15 H15B 109.2 ?
C16 C15 H15B 109.2 ?
H15A C15 H15B 107.9 ?
O17 C16 C18 112.3(7) yes
O17 C16 C15 106.1(7) yes
C18 C16 C15 115.7(8) yes
O17 C16 H16A 107.4 ?
C18 C16 H16A 107.4 ?
C15 C16 H16A 107.4 ?
C16 C18 N19 111.7(6) yes
C16 C18 H18A 109.3 ?
N19 C18 H18A 109.3 ?
C16 C18 H18B 109.3 ?
N19 C18 H18B 109.3 ?
H18A C18 H18B 107.9 ?
C2' C1' C10' 119.5(7) yes
C2' C1' H1C 120.3 ?
C10' C1' H1C 120.3 ?
C1' C2' C3' 119.9(8) yes
C1' C2' H2C 120.1 ?
C3' C2' H2C 120.1 ?
C2' C3' C4' 123.1(8) yes
C2' C3' H3C 118.4 ?
C4' C3' H3C 118.4 ?
O14' C4' C3' 125.9(7) yes
O14' C4' C11' 115.8(7) yes
C3' C4' C11' 118.3(7) yes
C6' C5' C12' 118.7(7) yes
C6' C5' H5C 120.6 ?
C12' C5' H5C 120.6 ?
C5' C6' C7' 122.2(8) yes
C5' C6' H6C 118.9 ?
C7' C6' H6C 118.9 ?
C8' C7' C6' 119.2(8) yes
C8' C7' H7C 120.4 ?
C6' C7' H7C 120.4 ?
C7' C8' C13' 118.4(8) yes
C7' C8' H8C 120.8 ?
C13' C8' H8C 120.8 ?
C10' N9' C13' 111.4(6) yes
C10' N9' H9C 124.3 ?
C13' N9' H9C 124.3 ?
N9' C10' C1' 132.7(7) yes
N9' C10' C11' 106.0(6) yes
C1' C10' C11' 121.3(7) yes
C4' C11' C12' 133.9(6) yes
C4' C11' C10' 117.9(6) yes
C12' C11' C10' 108.1(6) yes
C13' C12' C5' 118.7(7) yes
C13' C12' C11' 105.4(6) yes
C5' C12' C11' 135.9(7) yes
N9' C13' C8' 128.3(7) yes
N9' C13' C12' 108.9(7) yes
C8' C13' C12' 122.8(7) yes
C4' O14' C15' 113.8(7) yes
O14' C15' C16' 110.8(7) yes
O14' C15' H15C 109.5 ?
C16' C15' H15C 109.5 ?
O14' C15' H15D 109.5 ?
C16' C15' H15D 109.5 ?
H15C C15' H15D 108.1 ?
O17' C16' C18' 110.2(8) yes
O17' C16' C15' 107.7(7) yes
C18' C16' C15' 113.8(7) yes
O17' C16' H16C 108.3 ?
C18' C16' H16C 108.3 ?
C15' C16' H16C 108.3 ?
C16' C18' N19 111.1(7) yes
C16' C18' H18C 109.4 ?
N19 C18' H18C 109.4 ?
C16' C18' H18D 109.4 ?
N19 C18' H18D 109.4 ?
H18C C18' H18D 108.0 ?
C2" C1" C10" 118.1(7) yes
C2" C1" H1E 120.9 ?
C10" C1" H1E 120.9 ?
C1" C2" C3" 120.4(8) yes
C1" C2" H2E 119.8 ?
C3" C2" H2E 119.8 ?
C2" C3" C4" 123.9(8) yes
C2" C3" H3E 118.0 ?
C4" C3" H3E 118.0 ?
O14" C4" C3" 126.7(7) yes
O14" C4" C11" 116.1(7) yes
C3" C4" C11" 117.2(7) yes
C6" C5" C12" 117.9(7) yes
C6" C5" H5E 121.0 ?
C12" C5" H5E 121.0 ?
C5" C6" C7" 122.5(8) yes
C5" C6" H6E 118.8 ?
C7" C6" H6E 118.8 ?
C8" C7" C6" 119.9(9) yes
C8" C7" H7E 120.1 ?
C6" C7" H7E 120.1 ?
C7" C8" C13" 117.4(8) yes
C7" C8" H8E 121.3 ?
C13" C8" H8E 121.3 ?
C10" N9" C13" 111.1(6) yes
C10" N9" H9E 124.4 ?
C13" N9" H9E 124.4 ?
N9" C10" C1" 131.2(7) yes
N9" C10" C11" 106.4(6) yes
C1" C10" C11" 122.3(7) yes
C4" C11" C12" 134.2(6) yes
C4" C11" C10" 118.0(7) yes
C12" C11" C10" 107.7(6) yes
C13" C12" C5" 119.2(7) yes
C13" C12" C11" 105.7(6) yes
C5" C12" C11" 135.1(7) yes
N9" C13" C8" 127.8(7) yes
N9" C13" C12" 109.0(7) yes
C8" C13" C12" 123.2(7) yes
C4" O14" C15" 115.2(7) yes
O14" C15" C16" 111.8(7) yes
O14" C15" H15E 109.3 ?
C16" C15" H15E 109.3 ?
O14" C15" H15F 109.3 ?
C16" C15" H15F 109.3 ?
H15E C15" H15F 107.9 ?
O17" C16" C18" 110.4(7) yes
O17" C16" C15" 107.5(8) yes
C18" C16" C15" 115.4(8) yes
O17" C16" H16E 107.8 ?
C18" C16" H16E 107.8 ?
C15" C16" H16E 107.8 ?
C16" C18" N19 110.8(6) yes
C16" C18" H18E 109.5 ?
N19 C18" H18E 109.5 ?
C16" C18" H18F 109.5 ?
N19 C18" H18F 109.5 ?
H18E C18" H18F 108.1 ?
C20 N19 C18 117.4(5) yes
C20 N19 C18" 114.0(4) yes
C20 N19 C18' 110.8(4) yes
C20 N19 H19A 108.0 ?
C18 N19 H19A 108.0 ?
C20 N19 H19B 108.0 ?
C18 N19 H19B 108.0 ?
H19A N19 H19B 107.2 ?
C20 N19 H19C 109.5 ?
C18' N19 H19C 109.5 ?
C20 N19 H19D 109.5 ?
C18' N19 H19D 109.5 ?
H19C N19 H19D 108.1 ?
C20 N19 H19E 108.7 ?
C18" N19 H19E 108.7 ?
C20 N19 H19F 108.7 ?
C18" N19 H19F 108.7 ?
H19E N19 H19F 107.6 ?
N19 C20 C21 112.4(4) yes
N19 C20 H20A 109.1 ?
C21 C20 H20A 109.1 ?
N19 C20 H20B 109.1 ?
C21 C20 H20B 109.1 ?
H20A C20 H20B 107.9 ?
O22 C21 C20 107.5(3) yes
O22 C21 H21A 110.2 ?
C20 C21 H21A 110.2 ?
O22 C21 H21B 110.2 ?
C20 C21 H21B 110.2 ?
H21A C21 H21B 108.5 ?
C23 O22 C21 118.2(4) yes
O22 C23 C28 125.4(5) yes
O22 C23 C24 114.9(4) yes
C28 C23 C24 119.6(5) yes
O29 C24 C25 125.8(6) yes
O29 C24 C23 114.8(4) yes
C25 C24 C23 119.3(5) yes
C26 C25 C24 121.0(6) yes
C26 C25 H25A 119.5 ?
C24 C25 H25A 119.5 ?
C25 C26 C27 120.3(6) yes
C25 C26 H26A 119.9 ?
C27 C26 H26A 119.9 ?
C28 C27 C26 120.3(6) yes
C28 C27 H27A 119.9 ?
C26 C27 H27A 119.9 ?
C27 C28 C23 119.5(6) yes
C27 C28 H28A 120.3 ?
C23 C28 H28A 120.3 ?
C24 O29 C30 118.3(4) yes
O29 C30 H30A 109.5 ?
O29 C30 H30B 109.5 ?
H30A C30 H30B 109.5 ?
O29 C30 H30C 109.5 ?
H30A C30 H30C 109.5 ?
H30B C30 H30C 109.5 ?
O33 P31 O32 114.5(3) yes
O33 P31 O34 109.2(2) yes
O32 P31 O34 109.3(2) yes
O33 P31 O35 109.0(2) yes
O32 P31 O35 110.4(3) yes
O34 P31 O35 103.8(3) yes
P31 O34 H34A 109.5 ?
P31 O35 H35A 109.5 ?

loop_
_geom_bond_atom_site_label_1
_geom_bond_atom_site_label_2
_geom_bond_distance
_geom_bond_publ_flag
C1 C2 1.365(11) yes
C1 C10 1.389(10) yes
C1 H1A 0.9500 ?
C2 C3 1.380(9) yes
C2 H2A 0.9500 ?
C3 C4 1.383(10) yes
C3 H3A 0.9500 ?
C4 O14 1.373(8) yes
C4 C11 1.403(9) yes
C5 C6 1.348(11) yes
C5 C12 1.419(10) yes
C5 H5A 0.9500 ?
C6 C7 1.443(10) yes
C6 H6A 0.9500 ?
C7 C8 1.378(12) yes
C7 H7A 0.9500 ?
C8 C13 1.387(12) yes
C8 H8A 0.9500 ?
N9 C10 1.352(9) yes
N9 C13 1.373(9) yes
N9 H9A 0.8800 ?
C10 C11 1.440(8) yes
C11 C12 1.425(10) yes
C12 C13 1.404(9) yes
O14 C15 1.422(9) yes
C15 C16 1.539(10) yes
C15 H15A 0.9900 ?
C15 H15B 0.9900 ?
C16 O17 1.439(9) yes
C16 C18 1.477(10) yes
C16 H16A 1.0000 ?
C18 N19 1.490(7) yes
C18 H18A 0.9900 ?
C18 H18B 0.9900 ?
C1' C2' 1.364(11) yes
C1' C10' 1.388(10) yes
C1' H1C 0.9500 ?
C2' C3' 1.381(10) yes
C2' H2C 0.9500 ?
C3' C4' 1.386(10) yes
C3' H3C 0.9500 ?
C4' O14' 1.373(8) yes
C4' C11' 1.403(10) yes
C5' C6' 1.349(11) yes
C5' C12' 1.417(10) yes
C5' H5C 0.9500 ?
C6' C7' 1.446(10) yes
C6' H6C 0.9500 ?
C7' C8' 1.377(13) yes
C7' H7C 0.9500 ?
C8' C13' 1.386(12) yes
C8' H8C 0.9500 ?
N9' C10' 1.351(9) yes
N9' C13' 1.371(10) yes
N9' H9C 0.8800 ?
C10' C11' 1.441(8) yes
C11' C12' 1.426(10) yes
C12' C13' 1.405(9) yes
O14' C15' 1.426(9) yes
C15' C16' 1.540(10) yes
C15' H15C 0.9900 ?
C15' H15D 0.9900 ?
C16' O17' 1.440(9) yes
C16' C18' 1.478(10) yes
C16' H16C 1.0000 ?
C18' N19 1.503(7) yes
C18' H18C 0.9900 ?
C18' H18D 0.9900 ?
C1" C2" 1.363(11) yes
C1" C10" 1.388(10) yes
C1" H1E 0.9500 ?
C2" C3" 1.381(10) yes
C2" H2E 0.9500 ?
C3" C4" 1.386(10) yes
C3" H3E 0.9500 ?
C4" O14" 1.373(8) yes
C4" C11" 1.405(10) yes
C5" C6" 1.349(11) yes
C5" C12" 1.417(10) yes
C5" H5E 0.9500 ?
C6" C7" 1.444(10) yes
C6" H6E 0.9500 ?
C7" C8" 1.377(12) yes
C7" H7E 0.9500 ?
C8" C13" 1.386(12) yes
C8" H8E 0.9500 ?
N9" C10" 1.352(9) yes
N9" C13" 1.369(10) yes
N9" H9E 0.8800 ?
C10" C11" 1.441(8) yes
C11" C12" 1.425(10) yes
C12" C13" 1.404(9) yes
O14" C15" 1.423(9) yes
C15" C16" 1.539(11) yes
C15" H15E 0.9900 ?
C15" H15F 0.9900 ?
C16" O17" 1.440(9) yes
C16" C18" 1.479(10) yes
C16" H16E 1.0000 ?
C18" N19 1.499(7) yes
C18" H18E 0.9900 ?
C18" H18F 0.9900 ?
N19 C20 1.481(6) yes
N19 H19A 0.9200 ?
N19 H19B 0.9200 ?
N19 H19C 0.9200 ?
N19 H19D 0.9200 ?
N19 H19E 0.9200 ?
N19 H19F 0.9200 ?
C20 C21 1.501(6) yes
C20 H20A 0.9900 ?
C20 H20B 0.9900 ?
C21 O22 1.419(5) yes
C21 H21A 0.9900 ?
C21 H21B 0.9900 ?
O22 C23 1.360(6) yes
C23 C28 1.398(7) yes
C23 C24 1.404(8) yes
C24 O29 1.357(6) yes
C24 C25 1.401(7) yes
C25 C26 1.343(10) yes
C25 H25A 0.9500 ?
C26 C27 1.407(12) yes
C26 H26A 0.9500 ?
C27 C28 1.383(9) yes
C27 H27A 0.9500 ?
C28 H28A 0.9500 ?
O29 C30 1.434(7) yes
C30 H30A 0.9800 ?
C30 H30B 0.9800 ?
C30 H30C 0.9800 ?
P31 O33 1.494(4) yes
P31 O32 1.524(4) yes
P31 O34 1.555(4) yes
P31 O35 1.557(4) yes
O34 H34A 0.8400 ?
O35 H35A 0.8400 ?
O36 H36A 0.838(10) ?

loop_
_geom_hbond_atom_site_label_D
_geom_hbond_atom_site_label_H
_geom_hbond_atom_site_label_A
_geom_hbond_distance_DH
_geom_hbond_distance_HA
_geom_hbond_distance_DA
_geom_hbond_angle_DHA
_geom_hbond_site_symmetry_A
N9 H9A O33 0.88 2.06 2.924(8) 168.7 3_445
N9' H9C O33 0.88 2.07 2.922(9) 162.7 3_445
N9" H9E O33 0.88 1.91 2.789(9) 172.5 3_445
O34 H34A O32 0.84 1.75 2.506(5) 148.3 5_665
O35 H35A O33 0.84 1.73 2.565(6) 177.4 2_655
O36 H36A O29 0.838(10) 2.07(5) 2.806(4) 146(7) .

loop_
_geom_torsion_atom_site_label_1
_geom_torsion_atom_site_label_2
_geom_torsion_atom_site_label_3
_geom_torsion_atom_site_label_4
_geom_torsion
_geom_torsion_publ_flag
C10 C1 C2 C3 0.8(5) yes
C1 C2 C3 C4 -0.4(5) yes
C2 C3 C4 O14 -179.5(7) yes
C2 C3 C4 C11 0.8(11) yes
C12 C5 C6 C7 -1.6(15) yes
C5 C6 C7 C8 3.3(15) yes
C6 C7 C8 C13 -2.3(15) yes
C13 N9 C10 C1 178.3(10) yes
C13 N9 C10 C11 1.6(12) yes
C2 C1 C10 N9 -178.1(10) yes
C2 C1 C10 C11 -1.7(11) yes
O14 C4 C11 C12 1.2(17) yes
C3 C4 C11 C12 -179.0(10) yes
O14 C4 C11 C10 178.6(9) yes
C3 C4 C11 C10 -1.6(14) yes
N9 C10 C11 C4 179.3(9) yes
C1 C10 C11 C4 2.1(14) yes
N9 C10 C11 C12 -2.7(12) yes
C1 C10 C11 C12 -179.9(8) yes
C6 C5 C12 C13 -0.9(14) yes
C6 C5 C12 C11 -177.3(11) yes
C4 C11 C12 C13 -179.7(11) yes
C10 C11 C12 C13 2.7(11) yes
C4 C11 C12 C5 -3(2) yes
C10 C11 C12 C5 179.5(11) yes
C10 N9 C13 C8 179.1(10) yes
C10 N9 C13 C12 0.1(12) yes
C7 C8 C13 N9 -179.0(10) yes
C7 C8 C13 C12 -0.2(16) yes
C5 C12 C13 N9 -179.2(9) yes
C11 C12 C13 N9 -1.8(11) yes
C5 C12 C13 C8 1.8(15) yes
C11 C12 C13 C8 179.2(10) yes
C3 C4 O14 C15 24.8(14) yes
C11 C4 O14 C15 -155.4(11) yes
C4 O14 C15 C16 140.3(10) yes
O14 C15 C16 O17 171.2(10) yes
O14 C15 C16 C18 45.9(15) yes
O17 C16 C18 N19 37.4(15) yes
C15 C16 C18 N19 159.5(10) yes
C10' C1' C2' C3' 0.2(5) yes
C1' C2' C3' C4' -0.4(5) yes
C2' C3' C4' O14' -179.0(7) yes
C2' C3' C4' C11' 1.5(11) yes
C12' C5' C6' C7' 0.6(16) yes
C5' C6' C7' C8' -1.0(16) yes
C6' C7' C8' C13' 1.1(16) yes
C13' N9' C10' C1' 178.7(10) yes
C13' N9' C10' C11' -1.1(12) yes
C2' C1' C10' N9' 179.0(10) yes
C2' C1' C10' C11' -1.2(11) yes
O14' C4' C11' C12' 1.5(18) yes
C3' C4' C11' C12' -179.0(10) yes
O14' C4' C11' C10' 178.1(9) yes
C3' C4' C11' C10' -2.4(14) yes
N9' C10' C11' C4' -177.9(10) yes
C1' C10' C11' C4' 2.3(15) yes
N9' C10' C11' C12' -0.5(12) yes
C1' C10' C11' C12' 179.7(9) yes
C6' C5' C12' C13' -0.2(15) yes
C6' C5' C12' C11' -179.0(12) yes
C4' C11' C12' C13' 178.6(12) yes
C10' C11' C12' C13' 1.8(12) yes
C4' C11' C12' C5' -3(2) yes
C10' C11' C12' C5' -179.4(12) yes
C10' N9' C13' C8' -179.7(11) yes
C10' N9' C13' C12' 2.3(13) yes
C7' C8' C13' N9' -178.5(11) yes
C7' C8' C13' C12' -0.8(16) yes
C5' C12' C13' N9' 178.5(10) yes
C11' C12' C13' N9' -2.4(12) yes
C5' C12' C13' C8' 0.3(16) yes
C11' C12' C13' C8' 179.4(10) yes
C3' C4' O14' C15' -42.3(15) yes
C11' C4' O14' C15' 137.2(11) yes
C4' O14' C15' C16' 161.8(9) yes
O14' C15' C16' O17' -75.7(12) yes
O14' C15' C16' C18' 46.8(14) yes
O17' C16' C18' N19 -48.4(17) yes
C15' C16' C18' N19 -169.5(11) yes
C10" C1" C2" C3" 0.6(5) yes
C1" C2" C3" C4" -0.3(5) yes
C2" C3" C4" O14" -179.5(8) yes
C2" C3" C4" C11" 1.3(11) yes
C12" C5" C6" C7" -2.5(15) yes
C5" C6" C7" C8" 2.9(16) yes
C6" C7" C8" C13" -2.1(15) yes
C13" N9" C10" C1" 178.4(10) yes
C13" N9" C10" C11" 1.0(12) yes
C2" C1" C10" N9" -179.1(9) yes
C2" C1" C10" C11" -2.1(11) yes
O14" C4" C11" C12" 1.7(18) yes
C3" C4" C11" C12" -179.0(10) yes
O14" C4" C11" C10" 178.1(9) yes
C3" C4" C11" C10" -2.6(14) yes
N9" C10" C11" C4" -179.2(9) yes
C1" C10" C11" C4" 3.1(15) yes
N9" C10" C11" C12" -2.0(12) yes
C1" C10" C11" C12" -179.6(8) yes
C6" C5" C12" C13" 1.5(15) yes
C6" C5" C12" C11" -178.7(11) yes
C4" C11" C12" C13" 178.7(12) yes
C10" C11" C12" C13" 2.1(12) yes
C4" C11" C12" C5" -1(2) yes
C10" C11" C12" C5" -177.7(12) yes
C10" N9" C13" C8" 179.5(11) yes
C10" N9" C13" C12" 0.3(13) yes
C7" C8" C13" N9" -177.9(11) yes
C7" C8" C13" C12" 1.2(16) yes
C5" C12" C13" N9" 178.3(9) yes
C11" C12" C13" N9" -1.5(12) yes
C5" C12" C13" C8" -0.9(16) yes
C11" C12" C13" C8" 179.3(10) yes
C3" C4" O14" C15" 9.2(17) yes
C11" C4" O14" C15" -171.7(13) yes
C4" O14" C15" C16" -169.8(11) yes
O14" C15" C16" O17" -162.1(12) yes
O14" C15" C16" C18" -38.5(16) yes
O17" C16" C18" N19 -38.4(15) yes
C15" C16" C18" N19 -160.5(11) yes
C16 C18 N19 C20 148.5(9) yes
C16" C18" N19 C20 -161.7(9) yes
C16' C18' N19 C20 -167.2(10) yes
C18 N19 C20 C21 -176.2(9) yes
C18" N19 C20 C21 -160.6(9) yes
C18' N19 C20 C21 178.3(10) yes
N19 C20 C21 O22 71.9(4) yes
C20 C21 O22 C23 -176.6(4) yes
C21 O22 C23 C28 -5.1(6) yes
C21 O22 C23 C24 175.3(4) yes
O22 C23 C24 O29 0.4(6) yes
C28 C23 C24 O29 -179.2(4) yes
O22 C23 C24 C25 178.3(5) yes
C28 C23 C24 C25 -1.4(7) yes
O29 C24 C25 C26 178.9(6) yes
C23 C24 C25 C26 1.3(9) yes
C24 C25 C26 C27 -1.5(11) yes
C25 C26 C27 C28 1.9(12) yes
C26 C27 C28 C23 -1.9(10) yes
O22 C23 C28 C27 -177.9(5) yes
C24 C23 C28 C27 1.7(8) yes
C25 C24 O29 C30 0.5(8) yes
C23 C24 O29 C30 178.2(5) yes
